data_4302819
loop_
_publ_author_name
'Ru-Yin Li'
'Bing-Wu Wang'
'Xin-Yi Wang'
'Xiu-Teng Wang'
'Zhe-Ming Wang'
'Song Gao'

_publ_section_title
;
Two EE-Azido-Bridged Nickel(II) Layered Compounds: Vigorous Twisted Torsion
Angle Ni-N3-Ni Results in Ferromagnetic Behavior
;
_journal_name_full 'Inorganic Chemistry'
_journal_page_first 7174
_journal_page_last 7180
_journal_paper_doi 10.1021/ic9003092
_journal_volume 48
_journal_year 2009
_chemical_formula_sum 'C4 H6 N14 Ni'
_chemical_formula_weight 308.94
_chemical_name_systematic
; 
 ? 
;
_space_group_IT_number 2
_symmetry_cell_setting triclinic
_symmetry_space_group_name_Hall '-P 1'
_symmetry_space_group_name_H-M 'P -1'
_atom_sites_solution_hydrogens geom
_atom_sites_solution_primary direct
_atom_sites_solution_secondary difmap
_audit_creation_method SHELXL-97
_cell_angle_alpha 74.70(3)
_cell_angle_beta 87.86(3)
_cell_angle_gamma 70.23(3)
_cell_formula_units_Z 2
_cell_length_a 6.5631(13)
_cell_length_b 9.0899(18)
_cell_length_c 9.4638(19)
_cell_measurement_temperature 293(2)
_cell_measurement_theta_max 27.485
_cell_measurement_theta_min 3.75
_cell_volume 511.6(2)
_computing_cell_refinement 'HKL Scalepack (Otwinowski & Minor, 1997)'
_computing_data_collection 'KappaCCD (Nonius B. V., 1998)'
_computing_data_reduction 'HKL Denzo (Otwinowski & Minor, 1997) & maXus (Mackay et al., 1998)'
_computing_molecular_graphics 'Bruker SHELXTL V5.1 (Sheldrick, 1998)'
_computing_publication_material 'SHELXL-97 (Sheldrick, 1997)'
_computing_structure_refinement 'SHELXL-97 (Sheldrick, 1997)'
_computing_structure_solution 'SHELXS-97 (Sheldrick, 1997)'
_diffrn_ambient_temperature 293(2)
_diffrn_detector_area_resol_mean 9
_diffrn_measured_fraction_theta_full 0.996
_diffrn_measured_fraction_theta_max 0.996
_diffrn_measurement_device_type 'NONIUS KappaCCD Diffractometer'
_diffrn_measurement_method CCD
_diffrn_radiation_monochromator graphite
_diffrn_radiation_source 'fine-focus sealed tube'
_diffrn_radiation_type MoK\a
_diffrn_radiation_wavelength 0.71073
_diffrn_reflns_av_R_equivalents 0.0745
_diffrn_reflns_av_sigmaI/netI 0.0587
_diffrn_reflns_limit_h_max 8
_diffrn_reflns_limit_h_min -8
_diffrn_reflns_limit_k_max 11
_diffrn_reflns_limit_k_min -11
_diffrn_reflns_limit_l_max 12
_diffrn_reflns_limit_l_min -12
_diffrn_reflns_number 10254
_diffrn_reflns_theta_full 27.50
_diffrn_reflns_theta_max 27.50
_diffrn_reflns_theta_min 3.75
_exptl_absorpt_coefficient_mu 1.913
_exptl_absorpt_correction_T_max 0.748
_exptl_absorpt_correction_T_min 0.659
_exptl_absorpt_correction_type multi-scan
_exptl_absorpt_process_details '(Blessing, 1995, 1997)'
_exptl_crystal_colour green
_exptl_crystal_density_diffrn 2.005
_exptl_crystal_density_method 'not measured'
_exptl_crystal_description prism
_exptl_crystal_F_000 312
_exptl_crystal_size_max 0.175
_exptl_crystal_size_mid 0.15
_exptl_crystal_size_min 0.075
_refine_diff_density_max 0.316
_refine_diff_density_min -0.489
_refine_diff_density_rms 0.088
_refine_ls_extinction_method none
_refine_ls_goodness_of_fit_ref 0.941
_refine_ls_hydrogen_treatment mixed
_refine_ls_matrix_type full
_refine_ls_number_parameters 199
_refine_ls_number_reflns 2349
_refine_ls_number_restraints 0
_refine_ls_restrained_S_all 0.941
_refine_ls_R_factor_all 0.0538
_refine_ls_R_factor_gt 0.0312
_refine_ls_shift/su_max 0.000
_refine_ls_shift/su_mean 0.000
_refine_ls_structure_factor_coef Fsqd
_refine_ls_weighting_details 'calc w=1/[\s^2^(Fo^2^)+(0.0334P)^2^+0.0000P] where P=(Fo^2^+2Fc^2^)/3'
_refine_ls_weighting_scheme calc
_refine_ls_wR_factor_gt 0.0638
_refine_ls_wR_factor_ref 0.0684
_reflns_number_gt 1706
_reflns_number_total 2349
_reflns_threshold_expression >2sigma(I)
_cod_data_source_file ic9003092_si_001_1.cif
_cod_data_source_block 1
_cod_original_cell_volume 511.65(18)
_cod_database_code 4302819

loop_
_symmetry_equiv_pos_as_xyz
'x, y, z'
'-x, -y, -z'

loop_
_atom_site_label
_atom_site_type_symbol
_atom_site_fract_x
_atom_site_fract_y
_atom_site_fract_z
_atom_site_U_iso_or_equiv
_atom_site_adp_type
_atom_site_occupancy
_atom_site_symmetry_multiplicity
_atom_site_calc_flag
_atom_site_refinement_flags
_atom_site_disorder_assembly
_atom_site_disorder_group
Ni1 Ni 0.0000 0.0000 0.0000 0.02340(12) Uani 1 2 d S . .
Ni2 Ni 0.5000 0.0000 -0.5000 0.02416(13) Uani 1 2 d S . .
N2 N 0.2321(3) 0.1119(2) -0.7859(2) 0.0261(4) Uani 1 1 d . . .
N5 N 0.1926(3) 0.1142(2) -0.2880(2) 0.0274(4) Uani 1 1 d . . .
N14 N 0.5879(3) -0.3879(2) 0.1300(2) 0.0247(4) Uani 1 1 d . . .
N7 N 0.3653(3) -0.1784(2) -0.4881(2) 0.0286(4) Uani 1 1 d . . .
N11 N 0.2711(3) -0.2100(2) 0.0650(2) 0.0262(4) Uani 1 1 d . . .
N3 N 0.3717(3) 0.1186(2) -0.7168(2) 0.0343(5) Uani 1 1 d . . .
N10 N 0.2181(3) -0.3606(2) -0.4087(2) 0.0267(4) Uani 1 1 d . . .
N9 N 0.2828(3) -0.3691(3) -0.5437(2) 0.0392(5) Uani 1 1 d . . .
C4 C 0.4788(3) -0.2311(3) 0.0791(2) 0.0263(5) Uani 1 1 d . . .
H4 H 0.538(3) -0.153(3) 0.062(2) 0.017(5) Uiso 1 1 d . . .
C3 C 0.8212(3) -0.4755(3) 0.1623(3) 0.0272(5) Uani 1 1 d . . .
H3A H 0.887(4) -0.400(3) 0.112(3) 0.033(7) Uiso 1 1 d . . .
H3B H 0.855(3) -0.565(3) 0.125(2) 0.024(6) Uiso 1 1 d . . .
N8 N 0.3716(3) -0.2596(3) -0.5910(2) 0.0397(5) Uani 1 1 d . . .
N4 N 0.2148(3) 0.1329(3) -0.4145(2) 0.0348(5) Uani 1 1 d . . .
N13 N 0.4455(3) -0.4685(2) 0.1478(2) 0.0318(5) Uani 1 1 d . . .
N12 N 0.2555(3) -0.3604(2) 0.1091(2) 0.0318(5) Uani 1 1 d . . .
N6 N 0.1732(3) 0.1018(2) -0.1609(2) 0.0340(5) Uani 1 1 d . . .
C1 C 0.2687(4) -0.2427(3) -0.3778(3) 0.0305(5) Uani 1 1 d . . .
H1 H 0.243(4) -0.216(3) -0.291(3) 0.050(8) Uiso 1 1 d . . .
C2 C 0.1132(4) -0.4721(3) -0.3232(3) 0.0309(5) Uani 1 1 d . . .
H2A H 0.162(4) -0.566(3) -0.368(3) 0.036(7) Uiso 1 1 d . . .
H2B H -0.039(4) -0.420(3) -0.334(2) 0.028(6) Uiso 1 1 d . . .
N1 N 0.0874(3) 0.1159(3) 0.1425(2) 0.0376(5) Uani 1 1 d . . .

loop_
_atom_site_aniso_label
_atom_site_aniso_U_11
_atom_site_aniso_U_22
_atom_site_aniso_U_33
_atom_site_aniso_U_23
_atom_site_aniso_U_13
_atom_site_aniso_U_12
Ni1 0.0196(2) 0.0292(2) 0.0216(2) -0.00771(18) -0.00074(15) -0.00774(16)
Ni2 0.0227(2) 0.0299(2) 0.0196(2) -0.00473(17) -0.00062(15) -0.00988(17)
N2 0.0287(10) 0.0243(10) 0.0224(10) -0.0062(8) 0.0017(8) -0.0055(8)
N5 0.0203(9) 0.0229(10) 0.0396(14) -0.0080(9) 0.0026(8) -0.0082(7)
N14 0.0215(9) 0.0278(10) 0.0251(10) -0.0052(8) 0.0009(7) -0.0100(8)
N7 0.0310(10) 0.0342(11) 0.0215(10) -0.0070(9) 0.0007(8) -0.0126(8)
N11 0.0226(9) 0.0313(11) 0.0244(11) -0.0064(9) -0.0016(7) -0.0093(8)
N3 0.0335(10) 0.0445(12) 0.0259(11) -0.0026(9) -0.0076(9) -0.0188(9)
N10 0.0249(9) 0.0284(10) 0.0260(11) -0.0066(9) -0.0013(8) -0.0081(8)
N9 0.0521(13) 0.0425(13) 0.0295(12) -0.0140(10) 0.0042(10) -0.0211(11)
C4 0.0265(11) 0.0256(12) 0.0271(13) -0.0040(10) -0.0011(9) -0.0110(10)
C3 0.0211(11) 0.0268(12) 0.0329(14) -0.0069(11) 0.0027(9) -0.0081(10)
N8 0.0529(13) 0.0463(13) 0.0273(12) -0.0142(10) 0.0066(10) -0.0232(11)
N4 0.0306(10) 0.0415(12) 0.0272(12) -0.0071(10) 0.0041(8) -0.0076(9)
N13 0.0257(10) 0.0308(11) 0.0403(13) -0.0076(9) -0.0004(9) -0.0127(9)
N12 0.0255(10) 0.0330(11) 0.0372(12) -0.0068(9) -0.0008(8) -0.0119(9)
N6 0.0327(10) 0.0445(13) 0.0299(13) -0.0123(10) 0.0064(9) -0.0183(9)
C1 0.0355(12) 0.0342(13) 0.0263(14) -0.0116(11) 0.0056(10) -0.0151(10)
C2 0.0253(12) 0.0314(13) 0.0355(15) -0.0037(11) -0.0030(10) -0.0126(10)
N1 0.0318(10) 0.0457(12) 0.0362(12) -0.0169(10) -0.0107(9) -0.0084(9)

loop_
_atom_type_symbol
_atom_type_description
_atom_type_scat_dispersion_real
_atom_type_scat_dispersion_imag
_atom_type_scat_source
Ni Ni 0.3393 1.1124 'International Tables Vol C Tables 4.2.6.8 and 6.1.1.4'
N N 0.0061 0.0033 'International Tables Vol C Tables 4.2.6.8 and 6.1.1.4'
C C 0.0033 0.0016 'International Tables Vol C Tables 4.2.6.8 and 6.1.1.4'
H H 0.0000 0.0000 'International Tables Vol C Tables 4.2.6.8 and 6.1.1.4'

loop_
_geom_angle_atom_site_label_1
_geom_angle_atom_site_label_2
_geom_angle_atom_site_label_3
_geom_angle
_geom_angle_site_symmetry_1
_geom_angle_site_symmetry_3
_geom_angle_publ_flag
N6 Ni1 N6 180.00(17) 2 . ?
N6 Ni1 N11 89.80(8) 2 . ?
N6 Ni1 N11 90.20(8) . . ?
N6 Ni1 N11 90.20(8) 2 2 ?
N6 Ni1 N11 89.80(8) . 2 ?
N11 Ni1 N11 180.00(14) . 2 ?
N6 Ni1 N1 91.14(8) 2 . ?
N6 Ni1 N1 88.86(8) . . ?
N11 Ni1 N1 93.94(8) . . ?
N11 Ni1 N1 86.06(8) 2 . ?
N6 Ni1 N1 88.86(8) 2 2 ?
N6 Ni1 N1 91.14(8) . 2 ?
N11 Ni1 N1 86.06(8) . 2 ?
N11 Ni1 N1 93.94(8) 2 2 ?
N1 Ni1 N1 180.00(7) . 2 ?
N7 Ni2 N7 180.0 . 2_654 ?
N7 Ni2 N3 88.41(8) . 2_654 ?
N7 Ni2 N3 91.59(8) 2_654 2_654 ?
N7 Ni2 N3 91.59(8) . . ?
N7 Ni2 N3 88.41(8) 2_654 . ?
N3 Ni2 N3 180.0 2_654 . ?
N7 Ni2 N4 88.59(8) . . ?
N7 Ni2 N4 91.41(8) 2_654 . ?
N3 Ni2 N4 88.54(8) 2_654 . ?
N3 Ni2 N4 91.46(8) . . ?
N7 Ni2 N4 91.41(8) . 2_654 ?
N7 Ni2 N4 88.59(8) 2_654 2_654 ?
N3 Ni2 N4 91.46(8) 2_654 2_654 ?
N3 Ni2 N4 88.54(8) . 2_654 ?
N4 Ni2 N4 180.0 . 2_654 ?
N1 N2 N3 175.7(2) 1_554 . ?
N4 N5 N6 176.8(2) . . ?
C4 N14 N13 108.29(17) . . ?
C4 N14 C3 130.8(2) . . ?
N13 N14 C3 120.94(18) . . ?
C1 N7 N8 105.98(19) . . ?
C1 N7 Ni2 127.43(16) . . ?
N8 N7 Ni2 126.47(15) . . ?
C4 N11 N12 106.00(17) . . ?
C4 N11 Ni1 131.49(16) . . ?
N12 N11 Ni1 122.45(13) . . ?
N2 N3 Ni2 132.58(17) . . ?
C1 N10 N9 107.9(2) . . ?
C1 N10 C2 131.5(2) . . ?
N9 N10 C2 120.61(19) . . ?
N8 N9 N10 107.03(18) . . ?
N11 C4 N14 108.9(2) . . ?
N11 C4 H4 126.3(13) . . ?
N14 C4 H4 124.7(13) . . ?
N14 C3 C2 113.38(19) . 2_645 ?
N14 C3 H3A 104.2(13) . . ?
C2 C3 H3A 109.7(14) 2_645 . ?
N14 C3 H3B 106.5(13) . . ?
C2 C3 H3B 110.6(14) 2_645 . ?
H3A C3 H3B 112.3(19) . . ?
N9 N8 N7 109.83(19) . . ?
N5 N4 Ni2 122.62(16) . . ?
N12 N13 N14 106.66(17) . . ?
N13 N12 N11 110.14(17) . . ?
N5 N6 Ni1 135.99(17) . . ?
N7 C1 N10 109.2(2) . . ?
N7 C1 H1 126.9(18) . . ?
N10 C1 H1 123.9(18) . . ?
N10 C2 C3 112.58(19) . 2_645 ?
N10 C2 H2A 103.4(14) . . ?
C3 C2 H2A 111.7(14) 2_645 . ?
N10 C2 H2B 109.3(14) . . ?
C3 C2 H2B 108.0(14) 2_645 . ?
H2A C2 H2B 111.8(19) . . ?
N2 N1 Ni1 143.32(16) 1_556 . ?

loop_
_geom_bond_atom_site_label_1
_geom_bond_atom_site_label_2
_geom_bond_distance
_geom_bond_site_symmetry_2
_geom_bond_publ_flag
Ni1 N6 2.075(2) 2 ?
Ni1 N6 2.075(2) . ?
Ni1 N11 2.0860(19) . ?
Ni1 N11 2.0861(19) 2 ?
Ni1 N1 2.115(2) . ?
Ni1 N1 2.115(2) 2 ?
Ni2 N7 2.0713(19) . ?
Ni2 N7 2.0713(19) 2_654 ?
Ni2 N3 2.104(2) 2_654 ?
Ni2 N3 2.104(2) . ?
Ni2 N4 2.119(2) . ?
Ni2 N4 2.119(2) 2_654 ?
N2 N1 1.172(3) 1_554 ?
N2 N3 1.172(2) . ?
N5 N4 1.175(3) . ?
N5 N6 1.184(3) . ?
N14 C4 1.322(3) . ?
N14 N13 1.351(3) . ?
N14 C3 1.468(3) . ?
N7 C1 1.309(3) . ?
N7 N8 1.361(3) . ?
N11 C4 1.317(3) . ?
N11 N12 1.358(3) . ?
N10 C1 1.326(3) . ?
N10 N9 1.345(3) . ?
N10 C2 1.467(3) . ?
N9 N8 1.292(3) . ?
C4 H4 0.90(2) . ?
C3 C2 1.503(3) 2_645 ?
C3 H3A 0.94(3) . ?
C3 H3B 0.93(2) . ?
N13 N12 1.293(3) . ?
C1 H1 0.91(3) . ?
C2 C3 1.503(3) 2_645 ?
C2 H2A 1.01(2) . ?
C2 H2B 0.94(2) . ?
N1 N2 1.172(3) 1_556 ?
